data_7152764
loop_
_publ_author_name
'Deponti, Monica'
'Kozhushkov, Sergei I.'
'Yufit, Dmitry S.'
'Ackermann, Lutz'

_publ_section_title
;
 Ruthenium-catalyzed C-H/O-H and C-H/N-H bond functionalizations:
 oxidative annulations of cyclopropyl-substituted alkynes.
;
_journal_issue 1
_journal_name_full 'Organic &amp; biomolecular chemistry'
_journal_page_first 142
_journal_page_last 148
_journal_paper_doi 10.1039/c2ob26250a
_journal_volume 11
_journal_year 2013
_chemical_formula_moiety 'C16 H19 N O'
_chemical_formula_sum 'C16 H19 N O'
_chemical_formula_weight 241.32
_chemical_name_common 4-cyclopropyl-2-methyl-3-(n-propyl)-isoquinolin-1(2H)-one
_chemical_name_systematic
;
4-cyclopropyl-2-methyl-3-(n-propyl)-isoquinolin-1(2H)-one
;
_space_group_crystal_system triclinic
_space_group_IT_number 2
_space_group_name_Hall '-P 1'
_space_group_name_H-M_alt 'P -1'
_symmetry_space_group_name_Hall '-P 1'
_symmetry_space_group_name_H-M 'P -1'
_atom_sites_solution_hydrogens difmap
_atom_sites_solution_primary direct
_atom_sites_solution_secondary difmap
_audit_creation_date 2012-06-08
_audit_creation_method
;
Olex2 1.2-beta
(compiled 2012.05.09 svn.r2324, GUI svn.r4230)
;
_cell_angle_alpha 96.304(2)
_cell_angle_beta 100.043(2)
_cell_angle_gamma 108.110(2)
_cell_formula_units_Z 2
_cell_length_a 7.9056(4)
_cell_length_b 8.8734(5)
_cell_length_c 9.7298(5)
_cell_measurement_reflns_used 2375
_cell_measurement_temperature 120
_cell_measurement_theta_max 30.98
_cell_measurement_theta_min 2.16
_cell_volume 628.90(6)
_computing_cell_refinement 'SAINT v6.45A (Bruker, 2003)'
_computing_data_collection 'SMART v5.625 (Bruker, 2001)'
_computing_data_reduction 'SAINT v6.45A (Bruker, 2003)'
_computing_molecular_graphics
;
O. V. Dolomanov, L. J. Bourhis, R. J. Gildea, J. A. K. Howard and H. Puschmann,
OLEX2: a complete structure solution, refinement and analysis program.
J. Appl. Cryst. (2009). 42, 339-341.
;
_computing_publication_material
;
O. V. Dolomanov, L. J. Bourhis, R. J. Gildea, J. A. K. Howard and H. Puschmann,
OLEX2: a complete structure solution, refinement and analysis program.
J. Appl. Cryst. (2009). 42, 339-341.
;
_computing_structure_refinement
;
XL, G.M. Sheldrick, Acta Cryst.
(2008). A64, 112-122
;
_computing_structure_solution
;
XS, G.M. Sheldrick, Acta Cryst.
(2008). A64, 112-122
;
_diffrn_ambient_temperature 120
_diffrn_measured_fraction_theta_full 1.000
_diffrn_measured_fraction_theta_max 1.000
_diffrn_measurement_device_type 'Bruker SMART CCD 6000'
_diffrn_measurement_method '/w scans'
_diffrn_radiation_monochromator graphite
_diffrn_radiation_type MoK\a
_diffrn_radiation_wavelength 0.71073
_diffrn_reflns_av_R_equivalents 0.0518
_diffrn_reflns_av_unetI/netI 0.0513
_diffrn_reflns_limit_h_max 10
_diffrn_reflns_limit_h_min -10
_diffrn_reflns_limit_k_max 12
_diffrn_reflns_limit_k_min -12
_diffrn_reflns_limit_l_max 13
_diffrn_reflns_limit_l_min -13
_diffrn_reflns_number 10556
_diffrn_reflns_theta_full 29.00
_diffrn_reflns_theta_max 29.00
_diffrn_reflns_theta_min 2.16
_diffrn_source 'fine-focus sealed tube'
_diffrn_source_current 10.0
_diffrn_source_power 0.3
_diffrn_source_target Mo
_diffrn_source_voltage 30.0
_exptl_absorpt_coefficient_mu 0.079
_exptl_absorpt_correction_type none
_exptl_crystal_colour 'clear light colourless'
_exptl_crystal_colour_lustre clear
_exptl_crystal_colour_modifier light
_exptl_crystal_colour_primary colourless
_exptl_crystal_density_diffrn 1.274
_exptl_crystal_density_method 'not measured'
_exptl_crystal_description prism
_exptl_crystal_F_000 260
_exptl_crystal_size_max 0.14
_exptl_crystal_size_mid 0.14
_exptl_crystal_size_min 0.11
_refine_diff_density_max 0.528
_refine_diff_density_min -0.245
_refine_diff_density_rms 0.068
_refine_ls_extinction_method none
_refine_ls_goodness_of_fit_ref 0.980
_refine_ls_hydrogen_treatment refall
_refine_ls_matrix_type full
_refine_ls_number_parameters 239
_refine_ls_number_reflns 3344
_refine_ls_number_restraints 0
_refine_ls_restrained_S_all 0.980
_refine_ls_R_factor_all 0.0885
_refine_ls_R_factor_gt 0.0582
_refine_ls_shift/su_max 0.000
_refine_ls_shift/su_mean 0.000
_refine_ls_structure_factor_coef Fsqd
_refine_ls_weighting_details 'calc w=1/[\s^2^(Fo^2^)+(0.1000P)^2^+0.0000P] where P=(Fo^2^+2Fc^2^)/3'
_refine_ls_weighting_scheme calc
_refine_ls_wR_factor_gt 0.1463
_refine_ls_wR_factor_ref 0.1688
_reflns_number_gt 2073
_reflns_number_total 3344
_reflns_threshold_expression >2sigma(I)
_cod_data_source_file c2ob26250a.txt
_cod_data_source_block 8ah_dk88
_cod_depositor_comments
;
The following automatic conversions were performed:

'_diffrn_source_target' value 'MO' changed to 'Mo' according to
/home/saulius/struct/CIF-dictionaries/cif_core.dic dictionary named
'cif_core.dic' version 2.4.2 from 2011-04-26.

Automatic conversion script
Id: cif_fix_values 1891 2012-01-12 08:04:46Z andrius 
;
_cod_database_code 7152764

loop_
_space_group_symop_id
_space_group_symop_operation_xyz
1 'x, y, z'
2 '-x, -y, -z'

loop_
_atom_site_label
_atom_site_type_symbol
_atom_site_fract_x
_atom_site_fract_y
_atom_site_fract_z
_atom_site_U_iso_or_equiv
_atom_site_adp_type
_atom_site_occupancy
_atom_site_symmetry_multiplicity
_atom_site_calc_flag
O1 O 0.12518(16) 0.75904(14) 1.13653(12) 0.0292(3) Uani 1 1 d
N1 N 0.22293(17) 0.80231(15) 0.93249(13) 0.0207(3) Uani 1 1 d
C1 C 0.1816(2) 0.85522(19) 1.05843(16) 0.0209(3) Uani 1 1 d
C2 C 0.21365(19) 1.02730(18) 1.09200(16) 0.0197(3) Uani 1 1 d
C3 C 0.27719(19) 1.13045(18) 0.99879(15) 0.0192(3) Uani 1 1 d
C4 C 0.30683(19) 1.06424(18) 0.86559(15) 0.0196(3) Uani 1 1 d
C5 C 0.2851(2) 0.90426(19) 0.83812(15) 0.0198(3) Uani 1 1 d
C6 C 0.3684(2) 1.17387(19) 0.76403(16) 0.0222(3) Uani 1 1 d
C7 C 0.2591(3) 1.2775(2) 0.71096(18) 0.0290(4) Uani 1 1 d
C8 C 0.2654(3) 1.1387(2) 0.61113(18) 0.0298(4) Uani 1 1 d
C9 C 0.1821(2) 1.0875(2) 1.22173(16) 0.0230(3) Uani 1 1 d
C10 C 0.2164(2) 1.2503(2) 1.25993(17) 0.0251(4) Uani 1 1 d
C11 C 0.2826(2) 1.3551(2) 1.16908(17) 0.0255(4) Uani 1 1 d
C12 C 0.3122(2) 1.29655(19) 1.04089(17) 0.0230(3) Uani 1 1 d
C13 C 0.3357(2) 0.8316(2) 0.71029(16) 0.0231(3) Uani 1 1 d
C14 C 0.1798(2) 0.7235(2) 0.58818(18) 0.0283(4) Uani 1 1 d
C15 C 0.2537(3) 0.6760(3) 0.4619(2) 0.0375(5) Uani 1 1 d
C16 C 0.1957(3) 0.6294(2) 0.90541(19) 0.0275(4) Uani 1 1 d
H6 H 0.500(3) 1.223(2) 0.7770(19) 0.025(4) Uiso 1 1 d
H7A H 0.150(3) 1.262(2) 0.744(2) 0.036(5) Uiso 1 1 d
H7B H 0.319(3) 1.384(3) 0.693(2) 0.035(5) Uiso 1 1 d
H8A H 0.336(3) 1.162(2) 0.535(2) 0.035(5) Uiso 1 1 d
H8B H 0.156(3) 1.047(2) 0.5859(19) 0.027(5) Uiso 1 1 d
H9 H 0.138(2) 1.009(2) 1.2837(19) 0.022(4) Uiso 1 1 d
H10 H 0.199(3) 1.294(2) 1.352(2) 0.036(5) Uiso 1 1 d
H11 H 0.306(3) 1.468(2) 1.197(2) 0.030(5) Uiso 1 1 d
H12 H 0.358(2) 1.372(2) 0.9781(19) 0.023(4) Uiso 1 1 d
H13A H 0.411(2) 0.925(2) 0.6742(18) 0.026(5) Uiso 1 1 d
H13B H 0.418(2) 0.771(2) 0.7434(18) 0.024(4) Uiso 1 1 d
H14A H 0.093(3) 0.783(2) 0.5607(19) 0.030(5) Uiso 1 1 d
H14B H 0.112(3) 0.629(2) 0.6177(19) 0.027(5) Uiso 1 1 d
H15A H 0.340(3) 0.619(3) 0.489(2) 0.052(6) Uiso 1 1 d
H15B H 0.318(3) 0.773(3) 0.426(2) 0.040(6) Uiso 1 1 d
H15C H 0.161(3) 0.609(3) 0.383(2) 0.043(6) Uiso 1 1 d
H16A H 0.233(3) 0.595(3) 0.990(2) 0.045(6) Uiso 1 1 d
H16B H 0.070(4) 0.566(3) 0.866(3) 0.060(7) Uiso 1 1 d
H16C H 0.267(4) 0.606(3) 0.841(3) 0.066(8) Uiso 1 1 d

loop_
_atom_site_aniso_label
_atom_site_aniso_U_11
_atom_site_aniso_U_22
_atom_site_aniso_U_33
_atom_site_aniso_U_23
_atom_site_aniso_U_13
_atom_site_aniso_U_12
O1 0.0349(7) 0.0257(6) 0.0284(6) 0.0097(5) 0.0112(5) 0.0083(5)
N1 0.0224(6) 0.0180(7) 0.0206(6) 0.0037(5) 0.0034(5) 0.0056(5)
C1 0.0189(7) 0.0227(8) 0.0197(7) 0.0051(6) 0.0022(6) 0.0058(6)
C2 0.0171(7) 0.0203(8) 0.0211(7) 0.0046(6) 0.0025(5) 0.0060(6)
C3 0.0170(7) 0.0207(8) 0.0195(7) 0.0035(6) 0.0025(5) 0.0068(6)
C4 0.0183(7) 0.0209(8) 0.0189(7) 0.0045(6) 0.0029(5) 0.0058(6)
C5 0.0166(7) 0.0227(8) 0.0189(7) 0.0033(6) 0.0017(5) 0.0063(6)
C6 0.0230(8) 0.0217(8) 0.0214(7) 0.0039(6) 0.0052(6) 0.0064(6)
C7 0.0345(9) 0.0293(10) 0.0269(9) 0.0104(7) 0.0094(7) 0.0125(8)
C8 0.0339(9) 0.0330(10) 0.0214(8) 0.0070(7) 0.0050(7) 0.0093(8)
C9 0.0200(7) 0.0285(9) 0.0208(7) 0.0061(6) 0.0049(6) 0.0077(6)
C10 0.0235(8) 0.0310(9) 0.0206(8) -0.0003(7) 0.0046(6) 0.0109(7)
C11 0.0261(8) 0.0227(9) 0.0275(8) 0.0017(7) 0.0039(6) 0.0101(7)
C12 0.0232(8) 0.0228(8) 0.0238(8) 0.0054(6) 0.0048(6) 0.0085(6)
C13 0.0240(8) 0.0233(8) 0.0214(8) 0.0008(6) 0.0050(6) 0.0082(7)
C14 0.0272(8) 0.0297(9) 0.0247(8) 0.0000(7) 0.0057(7) 0.0066(7)
C15 0.0376(10) 0.0419(12) 0.0269(9) -0.0051(8) 0.0085(8) 0.0076(9)
C16 0.0339(9) 0.0199(8) 0.0292(9) 0.0050(7) 0.0078(7) 0.0092(7)

loop_
_atom_type_symbol
_atom_type_description
_atom_type_scat_dispersion_real
_atom_type_scat_dispersion_imag
_atom_type_scat_source
C C 0.0033 0.0016 'International Tables Vol C Tables 4.2.6.8 and 6.1.1.4'
H H 0.0000 0.0000 'International Tables Vol C Tables 4.2.6.8 and 6.1.1.4'
N N 0.0061 0.0033 'International Tables Vol C Tables 4.2.6.8 and 6.1.1.4'
O O 0.0106 0.0060 'International Tables Vol C Tables 4.2.6.8 and 6.1.1.4'

loop_
_geom_angle_atom_site_label_1
_geom_angle_atom_site_label_2
_geom_angle_atom_site_label_3
_geom_angle
C1 N1 C5 123.34(13)
C1 N1 C16 114.47(13)
C5 N1 C16 122.20(13)
O1 C1 N1 120.32(14)
O1 C1 C2 123.49(14)
N1 C1 C2 116.17(13)
C3 C2 C1 120.87(14)
C3 C2 C9 120.97(14)
C9 C2 C1 118.15(14)
C2 C3 C4 119.53(13)
C2 C3 C12 117.74(14)
C12 C3 C4 122.73(13)
C3 C4 C6 119.39(13)
C5 C4 C3 119.16(13)
C5 C4 C6 121.40(14)
N1 C5 C13 117.27(13)
C4 C5 N1 120.74(14)
C4 C5 C13 121.91(14)
C4 C6 C7 120.60(14)
C4 C6 C8 121.21(14)
C4 C6 H6 115.7(10)
C7 C6 H6 114.5(10)
C8 C6 C7 59.39(11)
C8 C6 H6 113.8(10)
C6 C7 H7A 114.2(12)
C6 C7 H7B 121.1(12)
C8 C7 C6 60.20(11)
C8 C7 H7A 116.4(12)
C8 C7 H7B 116.5(12)
H7A C7 H7B 116.6(17)
C6 C8 H8A 118.9(12)
C6 C8 H8B 115.8(11)
C7 C8 C6 60.42(11)
C7 C8 H8A 118.7(12)
C7 C8 H8B 115.4(11)
H8A C8 H8B 116.1(16)
C2 C9 H9 117.6(10)
C10 C9 C2 120.11(14)
C10 C9 H9 122.2(10)
C9 C10 C11 119.58(15)
C9 C10 H10 120.6(12)
C11 C10 H10 119.8(12)
C10 C11 H11 118.9(11)
C12 C11 C10 120.60(15)
C12 C11 H11 120.5(11)
C3 C12 H12 119.5(11)
C11 C12 C3 120.99(15)
C11 C12 H12 119.5(11)
C5 C13 C14 117.66(13)
C5 C13 H13A 105.5(10)
C5 C13 H13B 108.2(10)
C14 C13 H13A 109.0(10)
C14 C13 H13B 109.4(10)
H13A C13 H13B 106.5(14)
C13 C14 H14A 108.7(11)
C13 C14 H14B 110.7(11)
C15 C14 C13 110.79(14)
C15 C14 H14A 110.6(11)
C15 C14 H14B 109.1(11)
H14A C14 H14B 106.9(16)
C14 C15 H15A 110.9(13)
C14 C15 H15B 110.2(12)
C14 C15 H15C 113.7(13)
H15A C15 H15B 108.6(18)
H15A C15 H15C 107.9(19)
H15B C15 H15C 105.3(17)
N1 C16 H16A 110.3(13)
N1 C16 H16B 111.8(15)
N1 C16 H16C 111.0(16)
H16A C16 H16B 107.8(19)
H16A C16 H16C 107(2)
H16B C16 H16C 108(2)

loop_
_geom_bond_atom_site_label_1
_geom_bond_atom_site_label_2
_geom_bond_distance
O1 C1 1.2364(18)
N1 C1 1.392(2)
N1 C5 1.4024(19)
N1 C16 1.468(2)
C1 C2 1.457(2)
C2 C3 1.403(2)
C2 C9 1.409(2)
C3 C4 1.451(2)
C3 C12 1.411(2)
C4 C5 1.366(2)
C4 C6 1.498(2)
C5 C13 1.510(2)
C6 C7 1.517(2)
C6 C8 1.514(2)
C6 H6 0.973(19)
C7 C8 1.501(3)
C7 H7A 0.95(2)
C7 H7B 0.97(2)
C8 H8A 1.00(2)
C8 H8B 0.96(2)
C9 C10 1.379(2)
C9 H9 0.992(18)
C10 C11 1.400(2)
C10 H10 0.98(2)
C11 C12 1.384(2)
C11 H11 0.96(2)
C12 H12 0.984(19)
C13 C14 1.535(2)
C13 H13A 0.995(18)
C13 H13B 1.002(18)
C14 C15 1.522(3)
C14 H14A 1.005(19)
C14 H14B 0.950(19)
C15 H15A 0.99(2)
C15 H15B 0.99(2)
C15 H15C 0.96(2)
C16 H16A 0.94(2)
C16 H16B 0.96(3)
C16 H16C 0.96(3)
